data_2001203
loop_
_publ_author_name
'Elerman, Y.'
'Kabak, M.'
'Atakol, O.'

_publ_section_title
;
 An <i>N</i>,<i>N</i>'-bis(salicylidene)-1,3-propanediamine--nickel
 complex
;
_journal_coeditor_code HA1026
_journal_issue 11
_journal_name_full 'Acta Crystallographica Section C'
_journal_page_first 1905
_journal_page_last 1906
_journal_paper_doi 10.1107/S0108270193004615
_journal_volume 49
_journal_year 1993
_chemical_formula_sum 'C17 H18 N2 Ni O3'
_chemical_formula_weight 357.04
_symmetry_cell_setting orthorhombic
_symmetry_space_group_name_Hall '-P 2c 2ab'
_symmetry_space_group_name_H-M 'P b n m'
_atom_type_scat_source IntTabIV
_cell_angle_alpha 90
_cell_angle_beta 90
_cell_angle_gamma 90
_cell_formula_units_Z 4
_cell_length_a 7.5390(10)
_cell_length_b 8.8710(10)
_cell_length_c 24.108(10)
_cell_measurement_reflns_used 25
_cell_measurement_temperature 293
_cell_measurement_theta_max 32
_cell_measurement_theta_min 9
_cell_volume 1612.3(7)
_diffrn_measurement_device 'Nicolet R3'
_diffrn_measurement_method \q/2\q
_diffrn_radiation_type MoK\a
_diffrn_radiation_wavelength 0.7107
_diffrn_reflns_limit_h_max 7
_diffrn_reflns_limit_h_min 0
_diffrn_reflns_limit_k_max 8
_diffrn_reflns_limit_k_min 0
_diffrn_reflns_limit_l_max 20
_diffrn_reflns_limit_l_min 0
_diffrn_reflns_number 1443
_diffrn_reflns_theta_max 33.18
_diffrn_standards_decay_% 5
_diffrn_standards_interval_time 60
_diffrn_standards_number 1
_exptl_absorpt_coefficient_mu 1.22
_exptl_absorpt_correction_T_max 0.87
_exptl_absorpt_correction_T_min 0.75
_exptl_absorpt_correction_type '\Y method'
_exptl_crystal_colour green
_exptl_crystal_density_diffrn 1.470
_exptl_crystal_description prism
_exptl_crystal_size_max 0.20
_exptl_crystal_size_mid 0.15
_exptl_crystal_size_min 0.10
_refine_diff_density_max 0.435
_refine_diff_density_min -0.453
_refine_ls_extinction_method none
_refine_ls_goodness_of_fit_obs 1.11
_refine_ls_hydrogen_treatment noref
_refine_ls_number_parameters 205
_refine_ls_number_reflns 1493
_refine_ls_R_factor_obs 0.048
_refine_ls_shift/esd_max 0.001
_refine_ls_structure_factor_coef F
_refine_ls_weighting_details 'w = 1/[\s^2^(F)]'
_refine_ls_weighting_scheme calc
_refine_ls_wR_factor_obs 0.045
_reflns_number_observed 1443
_reflns_observed_criterion F>\s(F)
_cod_data_source_file ha1026.cif
_cod_data_source_block ha1026_structure_1_of_1
_cod_depositor_comments
;
The following automatic conversions were performed:

'_refine_ls_weighting_scheme' value '1/[\s^2^(F)]' was changed to
'calc'. New tag '_refine_ls_weighting_details' was created. The value
of the new tag was set to 'w = 1/[\s^2^(F)]'.

Automatic conversion script
Id: cif_fix_values 3143 2015-03-26 13:38:13Z robertas 
;
_cod_original_cell_volume 1612.3(2)
_cod_original_formula_sum 'C17 H18 N2 Ni1 O3'
_cod_database_code 2001203

loop_
_atom_site_type_symbol
_atom_site_label
_atom_site_fract_x
_atom_site_fract_y
_atom_site_fract_z
_atom_site_U_iso_or_equiv
Ni Ni1 .05750(10) .48380(10) .2500 .0320(10)
O O1 .1042(4) .3182(4) .3062(2) .043(2)
O O2 .3011(6) .5773(5) .2500 .045(3)
N N1 -.0382(6) .6167(5) .3119(2) .053(3)
C C1 .0514(8) .3055(6) .3567(3) .054(4)
C C2 .0850(7) .1683(6) .3877(2) .053(4)
C C3 .0305(8) .1488(6) .4406(3) .056(4)
C C4 -.0626(8) .2636(6) .4674(2) .052(4)
C C5 -.0959(7) .3974(6) .4411(3) .051(4)
C C6 -.0417(7) .4226(6) .3867(3) .051(4)
C C7 -.0717(8) .5693(6) .3625(3) .055(4)
C C8 -.0680(7) .7824(6) .3023(3) .055(3)
C C9 -.1671(10) .8136(9) .2500 .055(5)
H H2 .1565(7) .0779(6) .3676(2) .1000
H H3 .0588(8) .0447(6) .4621(3) .1000
H H4 -.1088(8) .2468(6) .5094(2) .1000
H H5 -.1657(7) .4854(6) .4631(3) .1000
H H7 -.1302(8) .6519(6) .3898(3) .1000
H H81 .0593(7) .8378(6) .3001(3) .1000
H H82 -.1428(7) .8273(6) .3367(3) .1000
H H9 -.2338(10) .8699(9) .2162 .1000
H HO2 .3921 .6348 .2816 .1000

loop_
_geom_angle_atom_site_label_1
_geom_angle_atom_site_label_2
_geom_angle_atom_site_label_3
_geom_angle
_geom_angle_publ_flag
O1 Ni1 O2 98.00(10) yes
O1 Ni1 N1 89.5(2) yes
O1 Ni1 O1A 83.8(2) yes
O2 Ni1 N1 94.9(2) yes
N1 Ni1 N1A 94.4(3) yes
Ni1 O1 C1 130.0(3) yes
O1 C1 C6 124.0(5) yes
O1 C1 C2 120.5(5) yes
C6 C1 C2 115.5(5) yes
C1 C6 C5 119.8(5) yes
C7 C6 C1 121.4(5) yes
C7 C6 C5 118.7(5) yes
N1 C7 C6 129.3(5) yes
C7 N1 Ni1 124.3(4) yes
C8 N1 Ni1 120.3(4) yes
C8 N1 C7 115.3(5) yes
C9 C8 N1 112.8(5) yes
C8 C9 C8A 115.4(7) yes

loop_
_geom_bond_atom_site_label_1
_geom_bond_atom_site_label_2
_geom_bond_distance
_geom_bond_publ_flag
Ni1 O1 2.030(4) yes
Ni1 O2 2.015(5) yes
Ni1 N1 2.034(5) yes
O1 C1 1.286(7) yes
C1 C2 1.450(7) yes
C2 C3 1.352(9) yes
C3 C4 1.395(8) yes
C4 C5 1.369(8) yes
C5 C6 1.392(9) yes
C6 C1 1.448(8) yes
C6 C7 1.444(8) yes
C7 N1 1.313(8) yes
N1 C8 1.505(7) yes
C8 C9 1.491(7) yes
